data_4510393
loop_
_publ_author_name
'Karasawa, Satoru'
'Hagihara, Ryusuke'
'Abe, Yuichiro'
'Harada, Naomi'
'Todo, Jun-ichi'
'Koga, Noboru'

_publ_section_title
;
 Crystal Structures, Thermal Properties, and Emission Behaviors
 ofN,N-R-Phenyl-7-amino-2,4-trifluoromethylquinoline Derivatives:
 Supercooled Liquid-to-Crystal Transformation Induced by Mechanical
 Stimuli
;
_journal_issue 5
_journal_name_full 'Crystal Growth &amp; Design'
_journal_page_first 2468
_journal_paper_doi 10.1021/cg5001842
_journal_volume 14
_journal_year 2014
_chemical_formula_moiety 'C18 H12 F6 N2'
_chemical_formula_sum 'C18 H12 F6 N2'
_chemical_formula_weight 370.30
_space_group_IT_number 2
_symmetry_cell_setting triclinic
_symmetry_Int_Tables_number 2
_symmetry_space_group_name_Hall '-P 1'
_symmetry_space_group_name_H-M 'P -1'
_atom_sites_solution_hydrogens geom
_atom_sites_solution_primary direct
_atom_sites_solution_secondary difmap
_cell_angle_alpha 103.332(5)
_cell_angle_beta 98.571(5)
_cell_angle_gamma 105.946(4)
_cell_formula_units_Z 4
_cell_length_a 9.616(3)
_cell_length_b 9.852(3)
_cell_length_c 18.004(7)
_cell_measurement_temperature 90
_cell_volume 1554.2(9)
_computing_cell_refinement Unknown
_computing_data_collection Unknown
_computing_data_reduction Unknown
_computing_molecular_graphics 'CrystalStructure 4.0'
_computing_publication_material 'CrystalStructure 4.0 (Rigaku, 2010)'
_computing_structure_refinement 'SHELXL97 (Sheldrick, 2008)'
_computing_structure_solution 'SIR92 (Altomare, et al., 1994)'
_diffrn_ambient_temperature 90(1)
_diffrn_detector_area_resol_mean 8.3333
_diffrn_measured_fraction_theta_full 0.960
_diffrn_measured_fraction_theta_max 0.960
_diffrn_measurement_device_type 'Bruker APEXII CCD area detector'
_diffrn_measurement_method 'phi and omega scans'
_diffrn_radiation_monochromator 'Bruker Helios multilayer confocal mirror'
_diffrn_radiation_source 'Bruker TXS fine-focus rotating anode'
_diffrn_radiation_type MoK\a
_diffrn_radiation_wavelength 0.71073
_diffrn_reflns_av_R_equivalents 0.0267
_diffrn_reflns_limit_h_max 10
_diffrn_reflns_limit_h_min -11
_diffrn_reflns_limit_k_max 11
_diffrn_reflns_limit_k_min -6
_diffrn_reflns_limit_l_max 21
_diffrn_reflns_limit_l_min -21
_diffrn_reflns_number 7340
_diffrn_reflns_theta_full 25.50
_diffrn_reflns_theta_max 25.50
_exptl_absorpt_coefficient_mu 0.145
_exptl_absorpt_correction_T_max 0.97
_exptl_absorpt_correction_T_min 0.71
_exptl_absorpt_correction_type multi-scan
_exptl_absorpt_process_details 'SADABS V2008/1 (Bruker AXS)'
_exptl_crystal_colour yellow
_exptl_crystal_density_diffrn 1.582
_exptl_crystal_density_method 'not measured'
_exptl_crystal_description plate
_exptl_crystal_F_000 752.00
_exptl_crystal_size_max 0.3
_exptl_crystal_size_mid 0.3
_exptl_crystal_size_min 0.2
_refine_diff_density_max 0.320
_refine_diff_density_min -0.340
_refine_ls_extinction_method none
_refine_ls_goodness_of_fit_ref 1.028
_refine_ls_hydrogen_treatment noref
_refine_ls_number_parameters 469
_refine_ls_number_reflns 5558
_refine_ls_number_restraints 0
_refine_ls_R_factor_gt 0.0456
_refine_ls_shift/su_max 0.000
_refine_ls_structure_factor_coef Fsqd
_refine_ls_weighting_details 'w = 1/[\s^2^(Fo^2^)+(0.0658P)^2^+0.7996P] where P=(Fo^2^+2Fc^2^)/3'
_refine_ls_weighting_scheme calc
_refine_ls_wR_factor_ref 0.1331
_reflns_number_gt 4306
_reflns_number_total 5560
_reflns_threshold_expression F^2^>2.0\s(F^2^)
_cod_data_source_file cg5001842_si_001.cif
_cod_data_source_block PMalpha
_cod_depositor_comments 'Adding full bibliography for 4510391--4510398.cif.'
_cod_database_code 4510393

loop_
_symmetry_equiv_pos_site_id
_symmetry_equiv_pos_as_xyz
1 +X,+Y,+Z
2 -X,-Y,-Z

loop_
_atom_site_label
_atom_site_type_symbol
_atom_site_fract_x
_atom_site_fract_y
_atom_site_fract_z
_atom_site_U_iso_or_equiv
_atom_site_adp_type
_atom_site_occupancy
_atom_site_symmetry_multiplicity
_atom_site_calc_flag
C10 C 0.1353(3) 0.2972(3) 0.28887(12) 0.0192(5) Uani 1.0 2 d
C15 C 0.3526(3) 0.2503(3) 0.38884(13) 0.0219(5) Uani 1.0 2 d
C28 C 0.1233(3) 0.8595(3) 0.34607(13) 0.0209(5) Uani 1.0 2 d
C11 C 0.1583(3) 0.3588(3) 0.37176(13) 0.0202(5) Uani 1.0 2 d
C33 C 0.3288(3) 0.7693(3) 0.37340(13) 0.0224(5) Uani 1.0 2 d
C32 C 0.3140(3) 0.7221(3) 0.29149(13) 0.0212(5) Uani 1.0 2 d
C12 C 0.0672(3) 0.4433(3) 0.39690(13) 0.0231(5) Uani 1.0 2 d
C26 C -0.0858(3) 0.8969(3) 0.22807(13) 0.0219(5) Uani 1.0 2 d
C29 C 0.1168(3) 0.8042(3) 0.26397(13) 0.0198(5) Uani 1.0 2 d
C35 C 0.2331(3) 0.8386(3) 0.39973(13) 0.0219(5) Uani 1.0 2 d
C27 C 0.0140(3) 0.8238(3) 0.20719(12) 0.0213(5) Uani 1.0 2 d
C31 C -0.0796(3) 0.9506(3) 0.30981(13) 0.0224(5) Uani 1.0 2 d
C18 C 0.2974(3) 0.3867(3) 0.50857(13) 0.0249(5) Uani 1.0 2 d
C9 C 0.0278(3) 0.3201(3) 0.23616(12) 0.0214(5) Uani 1.0 2 d
C14 C 0.3229(3) 0.1989(3) 0.30675(13) 0.0207(5) Uani 1.0 2 d
C1 C -0.0866(3) 0.3963(3) 0.08682(13) 0.0243(5) Uani 1.0 2 d
C7 C -0.0578(3) 0.4063(3) 0.26195(13) 0.0222(5) Uani 1.0 2 d
C36 C 0.4272(3) 0.6552(3) 0.26246(13) 0.0222(5) Uani 1.0 2 d
C16 C 0.2704(3) 0.3311(3) 0.42109(13) 0.0219(5) Uani 1.0 2 d
C13 C -0.0339(3) 0.4676(3) 0.34478(13) 0.0237(5) Uani 1.0 2 d
C24 C -0.2080(3) 0.8511(3) 0.09046(13) 0.0219(5) Uani 1.0 2 d
C30 C 0.0198(3) 0.9329(3) 0.36587(13) 0.0231(5) Uani 1.0 2 d
C23 C -0.2655(3) 0.6990(3) 0.06027(14) 0.0264(5) Uani 1.0 2 d
C6 C -0.1965(3) 0.3694(3) 0.12898(13) 0.0232(5) Uani 1.0 2 d
C20 C -0.2620(3) 0.7204(3) -0.06963(13) 0.0288(6) Uani 1.0 2 d
C34 C 0.2470(3) 0.8921(3) 0.48681(14) 0.0261(5) Uani 1.0 2 d
C25 C -0.2853(3) 1.0011(3) 0.19634(14) 0.0256(5) Uani 1.0 2 d
C22 C -0.1776(3) 0.9378(3) 0.04049(14) 0.0274(5) Uani 1.0 2 d
C8 C -0.2544(3) 0.5193(3) 0.24384(14) 0.0263(5) Uani 1.0 2 d
C17 C 0.4238(3) 0.1234(3) 0.26997(13) 0.0219(5) Uani 1.0 2 d
C2 C -0.1202(3) 0.3336(3) 0.00652(14) 0.0279(6) Uani 1.0 2 d
C19 C -0.2921(3) 0.6346(3) -0.01944(14) 0.0299(6) Uani 1.0 2 d
C4 C -0.3748(3) 0.2227(3) 0.00876(15) 0.0334(6) Uani 1.0 2 d
C21 C -0.2053(3) 0.8721(3) -0.03960(14) 0.0302(6) Uani 1.0 2 d
C3 C -0.2641(3) 0.2474(3) -0.03266(14) 0.0314(6) Uani 1.0 2 d
C5 C -0.3406(3) 0.2825(3) 0.08923(14) 0.0289(6) Uani 1.0 2 d
N1 N 0.2204(2) 0.21763(18) 0.25758(10) 0.0205(4) Uani 1.0 2 d
N4 N -0.1850(2) 0.9201(2) 0.17306(11) 0.0247(5) Uani 1.0 2 d
N2 N -0.1641(2) 0.4324(2) 0.21217(11) 0.0250(5) Uani 1.0 2 d
N3 N 0.21455(19) 0.73510(19) 0.23826(10) 0.0208(4) Uani 1.0 2 d
F1 F 0.46805(14) 0.04128(14) 0.31203(7) 0.0283(3) Uani 1.0 2 d
F6 F 0.18324(15) 0.31903(15) 0.53603(8) 0.0321(4) Uani 1.0 2 d
F11 F 0.41421(15) 0.52597(14) 0.27775(9) 0.0355(4) Uani 1.0 2 d
F8 F 0.27447(16) 1.03861(15) 0.51194(8) 0.0353(4) Uani 1.0 2 d
F10 F 0.56606(14) 0.74267(14) 0.29940(8) 0.0324(4) Uani 1.0 2 d
F5 F 0.31742(15) 0.53220(14) 0.53399(8) 0.0310(4) Uani 1.0 2 d
F4 F 0.41862(15) 0.36706(15) 0.54553(7) 0.0319(4) Uani 1.0 2 d
F9 F 0.12327(15) 0.83037(16) 0.50890(8) 0.0353(4) Uani 1.0 2 d
F7 F 0.35753(16) 0.86426(17) 0.52854(8) 0.0376(4) Uani 1.0 2 d
F2 F 0.36290(16) 0.03724(16) 0.19738(8) 0.0361(4) Uani 1.0 2 d
F3 F 0.54846(16) 0.22372(15) 0.26705(10) 0.0416(4) Uani 1.0 2 d
F12 F 0.41944(16) 0.63393(18) 0.18653(8) 0.0411(4) Uani 1.0 2 d
H6 H 0.0160 0.2750 0.1822 0.0160 Uiso 1.0 2 d
H13 H 0.0150 0.9740 0.4177 0.0220 Uiso 1.0 2 d
H5 H 0.4310 0.2330 0.4187 0.0250 Uiso 1.0 2 d
H14 H 0.0130 0.7840 0.1523 0.0240 Uiso 1.0 2 d
H7 H 0.0830 0.4910 0.4544 0.0280 Uiso 1.0 2 d
H12 H -0.1480 0.9990 0.3253 0.0210 Uiso 1.0 2 d
H16 H -0.2780 0.6760 -0.1242 0.0300 Uiso 1.0 2 d
H8 H -0.0910 0.5230 0.3628 0.0270 Uiso 1.0 2 d
H1 H 0.0080 0.4590 0.1127 0.0290 Uiso 1.0 2 d
H19 H -0.2290 1.0960 0.2336 0.0330 Uiso 1.0 2 d
H3 H -0.2860 0.2150 -0.0845 0.0390 Uiso 1.0 2 d
H9 H -0.3090 0.4730 0.2808 0.0160 Uiso 1.0 2 d
H11 H -0.1890 0.6220 0.2738 0.0330 Uiso 1.0 2 d
H17 H -0.3320 1.0160 0.1469 0.0360 Uiso 1.0 2 d
H10 H -0.3210 0.5180 0.2021 0.0420 Uiso 1.0 2 d
H4 H -0.4130 0.2680 0.1188 0.0250 Uiso 1.0 2 d
H2 H -0.0460 0.3530 -0.0240 0.0370 Uiso 1.0 2 d
H15 H -0.2890 0.6410 0.0928 0.0300 Uiso 1.0 2 d
H18 H -0.3640 0.9420 0.2177 0.0340 Uiso 1.0 2 d
H20 H 0.4050 0.7590 0.4091 0.0170 Uiso 1.0 2 d
H21 H -0.1360 1.0420 0.0602 0.0470 Uiso 1.0 2 d
H22 H -0.1840 0.9300 -0.0728 0.0360 Uiso 1.0 2 d
H23 H -0.3270 0.5370 -0.0348 0.0400 Uiso 1.0 2 d
H24 H -0.4710 0.1690 -0.0185 0.0420 Uiso 1.0 2 d

loop_
_atom_site_aniso_label
_atom_site_aniso_U_11
_atom_site_aniso_U_22
_atom_site_aniso_U_33
_atom_site_aniso_U_12
_atom_site_aniso_U_13
_atom_site_aniso_U_23
C10 0.0169(11) 0.0154(10) 0.0274(12) 0.0040(9) 0.0099(9) 0.0087(9)
C15 0.0181(11) 0.0215(11) 0.0292(13) 0.0069(9) 0.0072(9) 0.0114(10)
C28 0.0196(11) 0.0170(11) 0.0273(12) 0.0041(9) 0.0078(9) 0.0089(9)
C11 0.0180(11) 0.0176(11) 0.0265(12) 0.0036(9) 0.0094(9) 0.0088(9)
C33 0.0200(11) 0.0224(12) 0.0282(12) 0.0088(9) 0.0061(9) 0.0112(10)
C32 0.0230(12) 0.0146(10) 0.0275(12) 0.0054(9) 0.0083(9) 0.0083(9)
C12 0.0234(12) 0.0213(11) 0.0245(12) 0.0067(10) 0.0088(9) 0.0046(9)
C26 0.0203(11) 0.0183(11) 0.0287(13) 0.0052(9) 0.0080(9) 0.0091(9)
C29 0.0177(11) 0.0159(10) 0.0282(12) 0.0048(9) 0.0097(9) 0.0085(9)
C35 0.0218(11) 0.0188(11) 0.0263(12) 0.0048(9) 0.0073(9) 0.0096(9)
C27 0.0221(11) 0.0212(11) 0.0226(12) 0.0073(9) 0.0080(9) 0.0075(9)
C31 0.0218(12) 0.0213(11) 0.0277(12) 0.0089(9) 0.0112(9) 0.0076(9)
C18 0.0201(12) 0.0252(12) 0.0315(13) 0.0097(10) 0.0084(10) 0.0074(10)
C9 0.0243(12) 0.0178(11) 0.0231(12) 0.0064(9) 0.0084(9) 0.0064(9)
C14 0.0207(11) 0.0164(11) 0.0286(12) 0.0061(9) 0.0092(9) 0.0106(9)
C1 0.0246(12) 0.0209(11) 0.0316(13) 0.0094(10) 0.0092(10) 0.0113(10)
C7 0.0206(11) 0.0194(11) 0.0313(13) 0.0070(9) 0.0098(9) 0.0131(10)
C36 0.0217(12) 0.0194(11) 0.0283(13) 0.0086(9) 0.0069(9) 0.0093(9)
C16 0.0181(11) 0.0192(11) 0.0299(13) 0.0035(9) 0.0098(9) 0.0102(9)
C13 0.0237(12) 0.0213(12) 0.0306(13) 0.0105(10) 0.0131(10) 0.0077(10)
C24 0.0157(11) 0.0258(12) 0.0276(12) 0.0105(9) 0.0051(9) 0.0090(10)
C30 0.0247(12) 0.0211(11) 0.0250(12) 0.0080(10) 0.0093(9) 0.0065(9)
C23 0.0283(13) 0.0268(12) 0.0314(13) 0.0129(10) 0.0100(10) 0.0151(10)
C6 0.0249(12) 0.0216(12) 0.0306(13) 0.0137(10) 0.0085(10) 0.0129(10)
C20 0.0267(13) 0.0372(14) 0.0243(12) 0.0143(11) 0.0059(10) 0.0070(11)
C34 0.0245(12) 0.0272(13) 0.0297(13) 0.0115(10) 0.0071(10) 0.0097(10)
C25 0.0249(12) 0.0256(12) 0.0336(13) 0.0145(10) 0.0112(10) 0.0118(10)
C22 0.0243(12) 0.0260(12) 0.0337(13) 0.0078(10) 0.0060(10) 0.0126(10)
C8 0.0274(12) 0.0263(12) 0.0356(14) 0.0162(10) 0.0155(10) 0.0143(10)
C17 0.0247(12) 0.0201(11) 0.0272(13) 0.0100(10) 0.0116(10) 0.0118(10)
C2 0.0343(14) 0.0252(12) 0.0316(14) 0.0138(11) 0.0128(11) 0.0139(10)
C19 0.0329(14) 0.0244(12) 0.0344(14) 0.0130(11) 0.0056(11) 0.0089(11)
C4 0.0299(14) 0.0290(13) 0.0406(15) 0.0103(11) 0.0003(11) 0.0121(11)
C21 0.0257(13) 0.0384(14) 0.0339(14) 0.0105(11) 0.0108(10) 0.0212(11)
C3 0.0443(15) 0.0278(13) 0.0265(13) 0.0184(12) 0.0050(11) 0.0100(10)
C5 0.0241(13) 0.0309(13) 0.0399(15) 0.0127(10) 0.0123(11) 0.0178(11)
N1 0.0227(10) 0.0160(9) 0.0267(10) 0.0070(8) 0.0113(8) 0.0087(8)
N4 0.0258(10) 0.0267(10) 0.0262(11) 0.0141(9) 0.0068(8) 0.0085(8)
N2 0.0270(11) 0.0276(11) 0.0286(11) 0.0161(9) 0.0114(8) 0.0116(9)
N3 0.0201(10) 0.0169(9) 0.0288(11) 0.0073(8) 0.0095(8) 0.0089(8)
F1 0.0348(8) 0.0305(8) 0.0321(8) 0.0212(6) 0.0145(6) 0.0156(6)
F6 0.0336(8) 0.0375(8) 0.0293(8) 0.0109(7) 0.0170(6) 0.0113(6)
F11 0.0313(8) 0.0226(7) 0.0642(10) 0.0148(6) 0.0227(7) 0.0194(7)
F8 0.0462(9) 0.0279(8) 0.0290(8) 0.0133(7) 0.0072(7) 0.0018(6)
F10 0.0209(7) 0.0286(8) 0.0473(9) 0.0075(6) 0.0132(6) 0.0074(7)
F5 0.0348(8) 0.0246(7) 0.0304(8) 0.0104(6) 0.0069(6) 0.0012(6)
F4 0.0310(8) 0.0419(9) 0.0271(8) 0.0194(7) 0.0064(6) 0.0089(7)
F9 0.0343(8) 0.0456(9) 0.0312(8) 0.0124(7) 0.0171(6) 0.0152(7)
F7 0.0389(9) 0.0554(10) 0.0269(8) 0.0288(8) 0.0056(6) 0.0123(7)
F2 0.0428(9) 0.0447(9) 0.0276(8) 0.0295(8) 0.0085(7) 0.0045(7)
F3 0.0357(9) 0.0262(8) 0.0760(12) 0.0123(7) 0.0378(8) 0.0204(8)
F12 0.0456(9) 0.0634(11) 0.0285(8) 0.0383(9) 0.0132(7) 0.0116(7)

loop_
_atom_type_symbol
_atom_type_description
_atom_type_scat_dispersion_real
_atom_type_scat_dispersion_imag
_atom_type_scat_source
C C 0.0033 0.0016
;
International Tables for Crystallography
(1992, Vol. C, Tables 4.2.6.8 and 6.1.1.4)
;
H H 0.0000 0.0000
;
International Tables for Crystallography
(1992, Vol. C, Table 6.1.1.4)
;
F F 0.0171 0.0103
;
International Tables for Crystallography
(1992, Vol. C, Tables 4.2.6.8 and 6.1.1.4)
;
N N 0.0061 0.0033
;
International Tables for Crystallography
(1992, Vol. C, Tables 4.2.6.8 and 6.1.1.4)
;

loop_
_geom_angle_atom_site_label_1
_geom_angle_atom_site_label_2
_geom_angle_atom_site_label_3
_geom_angle
_geom_angle_publ_flag
C11 C10 C9 121.1(3) yes
C11 C10 N1 121.8(2) yes
C9 C10 N1 117.08(19) yes
C14 C15 C16 117.8(3) yes
C29 C28 C35 117.4(3) yes
C29 C28 C30 116.7(2) yes
C35 C28 C30 125.9(2) yes
C10 C11 C12 116.7(2) yes
C10 C11 C16 117.4(3) yes
C12 C11 C16 125.9(2) yes
C32 C33 C35 117.4(3) yes
C33 C32 C36 117.3(2) yes
C33 C32 N3 126.0(3) yes
C36 C32 N3 116.6(2) yes
C11 C12 C13 121.5(2) yes
C27 C26 C31 117.6(3) yes
C27 C26 N4 122.0(2) yes
C31 C26 N4 120.5(3) yes
C28 C29 C27 120.9(3) yes
C28 C29 N3 121.6(2) yes
C27 C29 N3 117.4(2) yes
C28 C35 C33 120.4(3) yes
C28 C35 C34 120.9(3) yes
C33 C35 C34 118.8(3) yes
C26 C27 C29 121.3(2) yes
C26 C31 C30 122.0(3) yes
C16 C18 F6 112.11(16) yes
C16 C18 F5 112.8(2) yes
C16 C18 F4 112.6(2) yes
F6 C18 F5 106.2(2) yes
F6 C18 F4 106.8(2) yes
F5 C18 F4 105.95(15) yes
C10 C9 C7 121.3(2) yes
C15 C14 C17 118.4(2) yes
C15 C14 N1 126.0(3) yes
C17 C14 N1 115.5(2) yes
C6 C1 C2 120.08(19) yes
C9 C7 C13 117.2(3) yes
C9 C7 N2 123.3(2) yes
C13 C7 N2 119.5(3) yes
C32 C36 F11 111.7(2) yes
C32 C36 F10 110.76(17) yes
C32 C36 F12 113.6(2) yes
F11 C36 F10 105.69(19) yes
F11 C36 F12 107.91(18) yes
F10 C36 F12 106.75(19) yes
C15 C16 C11 119.8(2) yes
C15 C16 C18 119.5(3) yes
C11 C16 C18 120.7(3) yes
C12 C13 C7 122.2(3) yes
C23 C24 C22 119.8(2) yes
C23 C24 N4 120.5(3) yes
C22 C24 N4 119.6(2) yes
C28 C30 C31 121.5(3) yes
C24 C23 C19 119.9(3) yes
C1 C6 C5 119.3(2) yes
C1 C6 N2 121.10(18) yes
C5 C6 N2 119.6(3) yes
C19 C20 C21 119.6(2) yes
C35 C34 F8 112.2(3) yes
C35 C34 F9 112.69(16) yes
C35 C34 F7 112.7(3) yes
F8 C34 F9 106.1(2) yes
F8 C34 F7 106.13(16) yes
F9 C34 F7 106.5(3) yes
C24 C22 C21 119.9(2) yes
C14 C17 F1 111.9(2) yes
C14 C17 F2 113.86(19) yes
C14 C17 F3 110.49(18) yes
F1 C17 F2 107.38(18) yes
F1 C17 F3 105.93(18) yes
F2 C17 F3 106.9(2) yes
C1 C2 C3 120.2(3) yes
C23 C19 C20 120.5(2) yes
C3 C4 C5 119.8(2) yes
C20 C21 C22 120.3(3) yes
C2 C3 C4 120.0(3) yes
C6 C5 C4 120.5(3) yes
C10 N1 C14 117.11(19) yes
C26 N4 C24 121.8(3) yes
C26 N4 C25 121.1(2) yes
C24 N4 C25 116.7(2) yes
C7 N2 C6 121.8(3) yes
C7 N2 C8 120.18(19) yes
C6 N2 C8 117.9(2) yes
C32 N3 C29 117.3(2) yes
C14 C15 H5 119.0(3) no
C16 C15 H5 123.1(3) no
C32 C33 H20 122.0(3) no
C35 C33 H20 120.6(3) no
C11 C12 H7 118.7(3) no
C13 C12 H7 119.7(3) no
C26 C27 H14 120.5(3) no
C29 C27 H14 118.1(3) no
C26 C31 H12 118.9(3) no
C30 C31 H12 119.1(3) no
C10 C9 H6 117.4(3) no
C7 C9 H6 121.3(3) no
C6 C1 H1 119.5(3) no
C2 C1 H1 120.4(3) no
C12 C13 H8 119.5(3) no
C7 C13 H8 118.3(3) no
C28 C30 H13 123.7(3) no
C31 C30 H13 114.8(3) no
C24 C23 H15 120.3(3) no
C19 C23 H15 119.7(3) no
C19 C20 H16 120.5(3) no
C21 C20 H16 119.9(3) no
N4 C25 H19 109.9(2) no
N4 C25 H17 104.5(3) no
N4 C25 H18 111.1(3) no
H19 C25 H17 109.5(3) no
H19 C25 H18 111.9(3) no
H17 C25 H18 109.7(2) no
C24 C22 H21 121.1(3) no
C21 C22 H21 119.1(3) no
N2 C8 H9 110.4(3) no
N2 C8 H11 109.9(2) no
N2 C8 H10 106.3(3) no
H9 C8 H11 108.6(3) no
H9 C8 H10 109.7(3) no
H11 C8 H10 112.0(3) no
C1 C2 H2 121.3(2) no
C3 C2 H2 118.4(3) no
C23 C19 H23 115.4(3) no
C20 C19 H23 124.0(3) no
C3 C4 H24 118.9(3) no
C5 C4 H24 121.2(3) no
C20 C21 H22 119.9(3) no
C22 C21 H22 119.8(3) no
C2 C3 H3 119.3(3) no
C4 C3 H3 120.5(3) no
C6 C5 H4 117.6(3) no
C4 C5 H4 121.8(2) no

loop_
_geom_bond_atom_site_label_1
_geom_bond_atom_site_label_2
_geom_bond_distance
_geom_bond_publ_flag
C10 C11 1.433(3) yes
C10 C9 1.398(4) yes
C10 N1 1.374(4) yes
C15 C14 1.404(4) yes
C15 C16 1.365(4) yes
C28 C29 1.438(4) yes
C28 C35 1.413(4) yes
C28 C30 1.423(4) yes
C11 C12 1.418(4) yes
C11 C16 1.419(4) yes
C33 C32 1.413(4) yes
C33 C35 1.365(4) yes
C32 C36 1.517(4) yes
C32 N3 1.304(3) yes
C12 C13 1.357(4) yes
C26 C27 1.393(4) yes
C26 C31 1.431(4) yes
C26 N4 1.373(4) yes
C29 C27 1.398(4) yes
C29 N3 1.377(4) yes
C35 C34 1.507(4) yes
C31 C30 1.360(4) yes
C18 C16 1.500(4) yes
C18 F6 1.344(3) yes
C18 F5 1.349(3) yes
C18 F4 1.338(3) yes
C9 C7 1.390(4) yes
C14 C17 1.514(4) yes
C14 N1 1.306(3) yes
C1 C6 1.393(4) yes
C1 C2 1.384(4) yes
C7 C13 1.431(4) yes
C7 N2 1.376(4) yes
C36 F11 1.340(3) yes
C36 F10 1.344(3) yes
C36 F12 1.322(3) yes
C24 C23 1.388(3) yes
C24 C22 1.386(4) yes
C24 N4 1.441(3) yes
C23 C19 1.382(4) yes
C6 C5 1.392(3) yes
C6 N2 1.432(3) yes
C20 C19 1.382(4) yes
C20 C21 1.384(4) yes
C34 F8 1.346(3) yes
C34 F9 1.341(3) yes
C34 F7 1.337(3) yes
C25 N4 1.460(4) yes
C22 C21 1.389(4) yes
C8 N2 1.463(4) yes
C17 F1 1.336(3) yes
C17 F2 1.326(3) yes
C17 F3 1.344(3) yes
C2 C3 1.385(3) yes
C4 C3 1.388(4) yes
C4 C5 1.383(4) yes
C15 H5 0.938(3) no
C33 H20 0.944(3) no
C12 H7 1.003(3) no
C27 H14 0.973(3) no
C31 H12 0.950(3) no
C9 H6 0.946(2) no
C1 H1 0.9265(19) no
C13 H8 0.917(3) no
C30 H13 0.941(3) no
C23 H15 0.919(3) no
C20 H16 0.949(3) no
C25 H19 0.9707(19) no
C25 H17 0.996(3) no
C25 H18 1.003(3) no
C22 H21 0.951(3) no
C8 H9 1.019(3) no
C8 H11 1.004(2) no
C8 H10 0.907(3) no
C2 H2 0.969(3) no
C19 H23 0.886(3) no
C4 H24 0.923(3) no
C21 H22 0.924(3) no
C3 H3 0.886(3) no
C5 H4 0.938(3) no

loop_
_geom_contact_atom_site_label_1
_geom_contact_atom_site_label_2
_geom_contact_distance
_geom_contact_publ_flag
_geom_contact_site_symmetry_2
C10 C15 2.759(4) no .
C10 C13 2.772(4) no .
C15 F1 2.790(3) no .
C15 F6 3.346(3) no .
C15 F5 3.477(3) no .
C15 F4 2.693(3) no .
C15 F3 3.108(4) no .
C28 C32 2.729(4) no .
C28 C26 2.861(4) no .
C28 F8 3.002(3) no .
C28 F9 3.011(3) no .
C11 C14 2.726(4) no .
C11 C7 2.860(4) no .
C11 F6 3.055(3) no .
C11 F5 2.953(3) no .
C33 C29 2.766(4) no .
C33 F11 2.998(3) no .
C33 F8 3.410(3) no .
C33 F10 2.850(3) no .
C33 F9 3.411(3) no .
C33 F7 2.679(3) no .
C32 C27 3.552(4) no .
C12 C18 3.020(4) no .
C12 C9 2.792(4) no .
C12 F6 3.217(4) no .
C12 F5 2.954(3) no .
C26 C23 3.129(3) no .
C26 C22 3.504(4) no .
C29 C31 2.783(4) no .
C35 N3 2.811(3) no .
C27 C24 2.878(4) no .
C27 C30 2.797(4) no .
C27 C23 3.208(3) no .
C31 C25 2.853(4) no .
C9 C14 3.547(4) no .
C9 C1 3.084(4) no .
C9 C6 2.895(4) no .
C1 C7 3.100(4) no .
C1 C8 3.594(4) no .
C1 C4 2.776(3) no .
C7 C5 3.530(4) no .
C16 N1 2.813(3) no .
C13 C8 2.815(4) no .
C24 C20 2.777(4) no .
C30 C34 3.024(4) no .
C30 F8 3.068(3) no .
C30 F9 3.103(4) no .
C23 C25 3.462(4) no .
C23 C21 2.767(4) no .
C6 C3 2.780(4) no .
C25 C22 3.123(4) no .
C22 C19 2.766(4) no .
C8 C5 3.022(4) no .
C2 C5 2.768(4) no .
N1 F1 3.466(3) no .
N1 F2 2.665(3) no .
N1 F3 3.117(3) no .
N3 F11 3.298(3) no .
N3 F10 3.370(3) no .
N3 F12 2.634(3) no .
C10 F11 3.059(3) no .
C15 F8 3.405(3) no 1_545
C15 F5 3.189(3) no 2_666
C15 F7 3.539(3) no 2_666
C28 F1 3.524(3) no 1_565
C11 F11 3.455(3) no .
C33 F1 3.167(3) no 1_565
C33 F4 3.388(4) no 2_666
C32 F1 2.993(3) no 1_565
C26 N1 3.547(3) no 1_565
C29 F1 3.387(3) no 1_565
C29 F2 3.382(3) no 1_565
C35 F1 3.409(3) no 1_565
C27 F2 3.490(3) no 1_565
C31 F10 3.411(3) no 1_455
C18 F8 3.391(4) no 1_545
C18 F4 3.540(3) no 2_666
C9 C25 3.546(3) no 1_545
C9 F11 3.579(3) no .
C14 F11 3.284(3) no .
C36 F1 3.596(3) no 1_565
C16 F4 3.450(3) no 2_666
C13 F6 3.403(3) no 2_566
C30 F9 3.561(3) no 2_576
C20 F12 3.416(3) no 2_565
C25 C9 3.546(3) no 1_565
C25 F1 3.424(3) no 1_465
C25 F10 3.597(4) no 1_455
C25 F2 3.499(4) no 1_465
C25 F3 3.199(4) no 1_465
C8 F11 3.348(4) no 1_455
C8 F10 3.227(4) no 1_455
C8 F3 3.164(3) no 1_455
C2 C2 3.536(4) no 2_565
C19 F12 3.316(3) no 2_565
C21 F2 3.434(4) no 2_565
C3 F2 3.379(3) no 2_555
C3 F12 3.535(4) no 2_565
N1 C26 3.547(3) no 1_545
N1 F11 3.002(3) no .
N2 F3 3.387(3) no 1_455
N3 F1 3.155(2) no 1_565
N3 F2 3.229(3) no 1_565
F1 C28 3.524(3) no 1_545
F1 C33 3.167(3) no 1_545
F1 C32 2.993(3) no 1_545
F1 C29 3.387(3) no 1_545
F1 C35 3.409(3) no 1_545
F1 C36 3.596(3) no 1_545
F1 C25 3.424(3) no 1_645
F1 N3 3.155(2) no 1_545
F1 F10 3.298(3) no 1_545
F1 F7 2.897(2) no 2_666
F6 C13 3.403(3) no 2_566
F6 F8 3.079(3) no 1_545
F6 F9 2.804(2) no 2_566
F11 C10 3.059(3) no .
F11 C11 3.455(3) no .
F11 C9 3.579(3) no .
F11 C14 3.284(3) no .
F11 C8 3.348(4) no 1_655
F11 N1 3.002(3) no .
F11 F4 3.133(3) no 2_666
F11 F3 3.534(3) no .
F8 C15 3.405(3) no 1_565
F8 C18 3.391(4) no 1_565
F8 F6 3.079(3) no 1_565
F8 F10 3.433(2) no 2_676
F8 F4 3.023(3) no 1_565
F10 C31 3.411(3) no 1_655
F10 C25 3.597(4) no 1_655
F10 C8 3.227(4) no 1_655
F10 F1 3.298(3) no 1_565
F10 F8 3.433(2) no 2_676
F10 F4 3.216(3) no 2_666
F5 C15 3.189(3) no 2_666
F5 F4 3.136(3) no 2_666
F5 F7 3.214(3) no .
F4 C33 3.388(4) no 2_666
F4 C18 3.540(3) no 2_666
F4 C16 3.450(3) no 2_666
F4 F11 3.133(3) no 2_666
F4 F8 3.023(3) no 1_545
F4 F10 3.216(3) no 2_666
F4 F5 3.136(3) no 2_666
F4 F4 3.534(3) no 2_666
F9 C30 3.561(3) no 2_576
F9 F6 2.804(2) no 2_566
F7 C15 3.539(3) no 2_666
F7 F1 2.897(2) no 2_666
F7 F5 3.214(3) no .
F2 C29 3.382(3) no 1_545
F2 C27 3.490(3) no 1_545
F2 C25 3.499(4) no 1_645
F2 C21 3.434(4) no 2_565
F2 C3 3.379(3) no 2_555
F2 N3 3.229(3) no 1_545
F3 C25 3.199(4) no 1_645
F3 C8 3.164(3) no 1_655
F3 N2 3.387(3) no 1_655
F3 F11 3.534(3) no .
F12 C20 3.416(3) no 2_565
F12 C19 3.316(3) no 2_565
F12 C3 3.535(4) no 2_565
C10 H7 3.336(3) no .
C28 H14 3.334(3) no .
C28 H12 3.279(3) no .
C28 H20 3.268(3) no .
C11 H6 3.300(3) no .
C11 H5 3.277(3) no .
C11 H8 3.244(3) no .
C26 H13 3.254(3) no .
C26 H19 2.681(3) no .
C26 H17 3.226(3) no .
C26 H15 3.0249(19) no .
C26 H18 2.817(3) no .
C29 H13 3.315(3) no .
C35 H13 2.797(3) no .
C27 H12 3.271(3) no .
C27 H15 3.097(2) no .
C31 H14 3.307(3) no .
C31 H19 2.729(3) no .
C31 H18 2.948(3) no .
C18 H5 2.668(3) no .
C18 H7 2.699(3) no .
C9 H8 3.230(3) no .
C9 H1 2.876(3) no .
C1 H6 2.538(3) no .
C1 H3 3.193(3) no .
C1 H10 3.544(3) no .
C1 H4 3.236(3) no .
C7 H7 3.344(3) no .
C7 H1 2.976(3) no .
C7 H9 2.720(3) no .
C7 H11 2.738(3) no .
C7 H10 3.169(3) no .
C36 H20 2.666(3) no .
C16 H7 2.745(3) no .
C13 H6 3.280(3) no .
C13 H9 2.743(3) no .
C13 H11 2.783(3) no .
C24 H14 2.569(3) no .
C24 H19 3.172(3) no .
C24 H17 2.400(3) no .
C24 H18 3.019(3) no .
C24 H22 3.233(3) no .
C24 H23 3.168(3) no .
C23 H14 2.724(3) no .
C23 H16 3.258(3) no .
C23 H17 3.427(3) no .
C23 H21 3.265(3) no .
C6 H6 2.613(3) no .
C6 H9 3.144(3) no .
C6 H11 3.138(3) no .
C6 H10 2.419(3) no .
C6 H2 3.289(3) no .
C6 H24 3.248(2) no .
C20 H15 3.225(3) no .
C20 H21 3.256(3) no .
C34 H13 2.793(3) no .
C34 H20 2.621(3) no .
C25 H12 2.502(3) no .
C25 H15 3.595(3) no .
C25 H21 3.069(3) no .
C22 H14 3.397(3) no .
C22 H16 3.260(3) no .
C22 H17 2.695(3) no .
C22 H15 3.230(3) no .
C8 H8 2.446(3) no .
C8 H4 2.803(2) no .
C17 H5 2.629(3) no .
C2 H6 3.475(3) no .
C2 H24 3.227(3) no .
C19 H22 3.225(3) no .
C4 H2 3.266(3) no .
C21 H23 3.212(3) no .
C3 H1 3.238(3) no .
C3 H4 3.255(3) no .
C5 H1 3.237(3) no .
C5 H3 3.197(3) no .
C5 H9 3.450(3) no .
C5 H10 2.650(3) no .
N1 H6 2.489(2) no .
N1 H5 3.227(2) no .
N4 H14 2.636(3) no .
N4 H12 2.611(3) no .
N4 H15 2.6222(19) no .
N4 H21 2.625(3) no .
N2 H6 2.658(3) no .
N2 H8 2.572(2) no .
N2 H1 2.623(3) no .
N2 H4 2.5673(17) no .
N3 H14 2.519(2) no .
N3 H20 3.259(2) no .
F1 H5 2.5067(15) no .
F6 H5 3.5554(18) no .
F6 H7 2.7537(18) no .
F11 H20 2.9225(16) no .
F8 H13 2.6224(16) no .
F8 H20 3.5822(18) no .
F10 H20 2.6884(17) no .
F5 H7 2.3592(15) no .
F4 H5 2.3978(15) no .
F9 H13 2.6747(18) no .
F7 H20 2.3307(17) no .
F3 H5 3.098(2) no .
H6 H1 2.4396(6) no .
H13 H12 2.2156(6) no .
H14 H15 2.7739(8) no .
H7 H8 2.3078(6) no .
H12 H19 2.2358(6) no .
H12 H17 3.4917(11) no .
H12 H18 2.4577(7) no .
H16 H22 2.3185(7) no .
H16 H23 2.3614(6) no .
H8 H9 2.2341(6) no .
H8 H11 2.2765(6) no .
H8 H10 3.3514(10) no .
H1 H2 2.3565(9) no .
H19 H21 3.3402(12) no .
H3 H2 2.2814(6) no .
H3 H24 2.2842(6) no .
H9 H4 2.9816(10) no .
H17 H21 2.6173(7) no .
H10 H4 2.4087(7) no .
H4 H24 2.3561(9) no .
H15 H18 3.5991(8) no .
H15 H23 2.2180(9) no .
H21 H22 2.3101(9) no .
C10 H16 3.481(3) no 2_565
C10 H19 3.380(3) no 1_545
C28 H8 3.496(3) no .
C28 H11 3.124(2) no .
C12 H7 3.246(3) no 2_566
C26 H11 2.965(3) no .
C29 H11 3.050(3) no .
C35 H8 3.595(3) no .
C27 H1 3.585(3) no .
C27 H11 2.977(3) no .
C27 H2 3.458(3) no 2_565
C31 H11 2.994(3) no .
C18 H8 3.389(3) no 2_566
C9 H16 3.359(3) no 2_565
C9 H19 2.810(3) no 1_545
C9 H21 3.487(2) no 1_545
C1 H14 3.532(3) no .
C1 H2 2.999(3) no 2_565
C1 H15 3.483(3) no .
C1 H21 3.300(3) no 1_545
C7 H19 2.930(3) no 1_545
C36 H16 3.394(2) no 2_565
C36 H9 3.505(3) no 1_655
C36 H10 3.282(3) no 1_655
C36 H18 3.329(3) no 1_655
C13 H19 3.557(3) no 1_545
C24 H24 3.098(3) no 2_465
C30 H11 3.074(2) no .
C23 H10 3.460(3) no .
C23 H2 3.306(3) no 2_565
C23 H24 3.221(3) no 2_465
C6 H19 3.599(3) no 1_545
C6 H17 3.475(3) no 1_545
C6 H15 3.211(3) no .
C6 H21 3.418(3) no 1_545
C20 H6 3.334(3) no 2_565
C20 H1 3.463(3) no 2_565
C20 H4 3.159(3) no 2_465
C20 H2 3.520(3) no 2_565
C20 H24 3.500(3) no 2_465
C25 H6 3.462(3) no 1_565
C25 H24 3.418(3) no 2_465
C22 H6 3.506(2) no 1_565
C22 H22 3.269(3) no 2_575
C22 H24 3.184(3) no 2_465
C8 H15 3.225(3) no .
C17 H19 3.566(3) no 1_645
C17 H18 3.169(3) no 1_645
C2 H14 3.254(3) no 2_565
C2 H1 3.384(3) no 2_565
C2 H2 2.980(3) no 2_565
C2 H21 3.208(3) no 1_545
C2 H23 3.310(3) no .
C19 H4 3.597(3) no 2_465
C19 H2 3.190(3) no 2_565
C19 H24 3.418(3) no 2_465
C4 H17 3.507(3) no 2_465
C4 H21 3.416(3) no 1_545
C4 H23 3.296(3) no .
C21 H4 3.487(3) no 2_465
C21 H21 3.256(3) no 2_575
C21 H24 3.380(3) no 2_465
C3 H14 3.495(3) no 2_565
C3 H21 3.274(3) no 1_545
C3 H22 3.367(3) no 1_545
C3 H23 3.083(3) no .
C5 H17 3.054(3) no 1_545
C5 H15 3.413(3) no .
C5 H21 3.472(3) no 1_545
N1 H16 2.900(3) no 2_565
N1 H22 3.232(2) no 2_565
N4 H6 3.451(2) no 1_565
N2 H19 3.324(3) no 1_545
N2 H15 3.593(3) no .
N3 H1 3.0515(16) no .
N3 H3 3.064(3) no 2_565
F1 H19 3.3890(17) no 1_645
F1 H18 2.7145(16) no 1_645
F1 H20 3.5759(17) no 1_545
F6 H13 3.3648(15) no 1_545
F6 H13 3.3498(17) no 2_566
F6 H7 3.5641(19) no 2_566
F6 H8 2.5415(16) no 2_566
F6 H9 3.2969(17) no 2_566
F6 H11 3.327(2) no 2_566
F11 H16 2.8756(16) no 2_565
F11 H9 2.8447(18) no 1_655
F11 H10 3.0722(18) no 1_655
F8 H13 3.2096(19) no 2_576
F8 H5 3.0665(17) no 1_565
F8 H12 3.3939(19) no 2_576
F8 H20 3.0833(15) no 2_676
F10 H12 3.0683(14) no 1_655
F10 H9 3.1745(17) no 1_655
F10 H11 2.9636(17) no 1_655
F10 H10 3.0409(16) no 1_655
F10 H18 2.7155(17) no 1_655
F5 H5 2.7076(13) no 2_666
F5 H8 3.0839(17) no 2_566
F5 H9 3.359(2) no 2_566
F5 H20 3.5504(18) no .
F4 H20 2.5097(17) no 2_666
F9 H13 2.8260(18) no 2_576
F9 H7 3.1550(19) no .
F9 H7 3.5071(18) no 2_566
F9 H12 3.0079(17) no 2_576
F9 H8 3.4084(14) no .
F7 H5 2.6211(19) no 2_666
F7 H20 3.5928(17) no 2_676
F2 H14 3.4415(16) no 1_545
F2 H3 2.6582(15) no 2_555
F2 H17 3.2437(19) no 1_645
F2 H4 3.3932(17) no 1_655
F2 H18 3.0227(19) no 1_645
F2 H22 2.7538(18) no 2_565
F3 H19 2.8354(19) no 1_645
F3 H9 2.3959(16) no 1_655
F3 H17 3.1907(18) no 1_645
F3 H10 3.3690(19) no 1_655
F3 H4 2.863(3) no 1_655
F3 H18 3.0937(18) no 1_645
F12 H16 2.8488(18) no 2_565
F12 H3 2.974(2) no 2_565
F12 H10 3.020(2) no 1_655
F12 H15 3.4742(19) no 1_655
F12 H18 3.0425(17) no 1_655
F12 H23 2.7241(16) no 2_565
H6 C20 3.334(3) no 2_565
H6 C25 3.462(3) no 1_545
H6 C22 3.506(2) no 1_545
H6 N4 3.451(2) no 1_545
H6 H16 2.8318(8) no 2_565
H6 H19 2.9388(6) no 1_545
H6 H17 3.4698(9) no 1_545
H6 H21 2.6654(7) no 1_545
H6 H22 3.3875(7) no 2_565
H13 F6 3.3648(15) no 1_565
H13 F6 3.3498(17) no 2_566
H13 F8 3.2096(19) no 2_576
H13 F9 2.8260(18) no 2_576
H13 H13 2.9603(12) no 2_576
H5 F8 3.0665(17) no 1_545
H5 F5 2.7076(13) no 2_666
H5 F7 2.6211(19) no 2_666
H5 H20 3.2352(11) no 2_666
H14 C1 3.532(3) no .
H14 C2 3.254(3) no 2_565
H14 C3 3.495(3) no 2_565
H14 F2 3.4415(16) no 1_565
H14 H1 3.1008(10) no .
H14 H3 3.0542(8) no 2_565
H14 H11 3.5041(8) no .
H14 H2 2.5048(8) no 2_565
H14 H22 3.5648(8) no 2_575
H7 C12 3.246(3) no 2_566
H7 F6 3.5641(19) no 2_566
H7 F9 3.1550(19) no .
H7 F9 3.5071(18) no 2_566
H7 H7 2.4654(7) no 2_566
H7 H8 3.3161(13) no 2_566
H12 F8 3.3939(19) no 2_576
H12 F10 3.0683(14) no 1_455
H12 F9 3.0079(17) no 2_576
H12 H11 3.5084(11) no .
H16 C10 3.481(3) no 2_565
H16 C9 3.359(3) no 2_565
H16 C36 3.394(2) no 2_565
H16 N1 2.900(3) no 2_565
H16 F11 2.8756(16) no 2_565
H16 F12 2.8488(18) no 2_565
H16 H6 2.8318(8) no 2_565
H16 H1 3.2275(8) no 2_565
H16 H4 3.1788(10) no 2_465
H8 C28 3.496(3) no .
H8 C35 3.595(3) no .
H8 C18 3.389(3) no 2_566
H8 F6 2.5415(16) no 2_566
H8 F5 3.0839(17) no 2_566
H8 F9 3.4084(14) no .
H8 H7 3.3161(13) no 2_566
H1 C27 3.585(3) no .
H1 C20 3.463(3) no 2_565
H1 C2 3.384(3) no 2_565
H1 N3 3.0515(16) no .
H1 H14 3.1008(10) no .
H1 H16 3.2275(8) no 2_565
H1 H2 2.6982(7) no 2_565
H1 H23 3.5524(10) no 2_565
H19 C10 3.380(3) no 1_565
H19 C9 2.810(3) no 1_565
H19 C7 2.930(3) no 1_565
H19 C13 3.557(3) no 1_565
H19 C6 3.599(3) no 1_565
H19 C17 3.566(3) no 1_465
H19 N2 3.324(3) no 1_565
H19 F1 3.3890(17) no 1_465
H19 F3 2.8354(19) no 1_465
H19 H6 2.9388(6) no 1_565
H19 H4 3.5280(8) no 1_565
H3 N3 3.064(3) no 2_565
H3 F2 2.6582(15) no 2_555
H3 F12 2.974(2) no 2_565
H3 H14 3.0542(8) no 2_565
H3 H17 3.5961(10) no 2_465
H3 H18 3.5347(9) no 2_465
H3 H22 3.2580(9) no 1_545
H3 H23 3.2409(10) no .
H9 C36 3.505(3) no 1_455
H9 F6 3.2969(17) no 2_566
H9 F11 2.8447(18) no 1_455
H9 F10 3.1745(17) no 1_455
H9 F5 3.359(2) no 2_566
H9 F3 2.3959(16) no 1_455
H11 C28 3.124(2) no .
H11 C26 2.965(3) no .
H11 C29 3.050(3) no .
H11 C27 2.977(3) no .
H11 C31 2.994(3) no .
H11 C30 3.074(2) no .
H11 F6 3.327(2) no 2_566
H11 F10 2.9636(17) no 1_455
H11 H14 3.5041(8) no .
H11 H12 3.5084(11) no .
H11 H15 3.3204(12) no .
H17 C6 3.475(3) no 1_565
H17 C4 3.507(3) no 2_465
H17 C5 3.054(3) no 1_565
H17 F2 3.2437(19) no 1_465
H17 F3 3.1907(18) no 1_465
H17 H6 3.4698(9) no 1_565
H17 H3 3.5961(10) no 2_465
H17 H4 2.9242(8) no 1_565
H17 H24 2.6663(7) no 2_465
H10 C36 3.282(3) no 1_455
H10 C23 3.460(3) no .
H10 F11 3.0722(18) no 1_455
H10 F10 3.0409(16) no 1_455
H10 F3 3.3690(19) no 1_455
H10 F12 3.020(2) no 1_455
H10 H15 2.5516(8) no .
H4 C20 3.159(3) no 2_465
H4 C19 3.597(3) no 2_465
H4 C21 3.487(3) no 2_465
H4 F2 3.3932(17) no 1_455
H4 F3 2.863(3) no 1_455
H4 H16 3.1788(10) no 2_465
H4 H19 3.5280(8) no 1_545
H4 H17 2.9242(8) no 1_545
H2 C27 3.458(3) no 2_565
H2 C1 2.999(3) no 2_565
H2 C23 3.306(3) no 2_565
H2 C20 3.520(3) no 2_565
H2 C2 2.980(3) no 2_565
H2 C19 3.190(3) no 2_565
H2 H14 2.5048(8) no 2_565
H2 H1 2.6982(7) no 2_565
H2 H2 2.6700(9) no 2_565
H2 H23 3.3710(11) no 2_565
H15 C1 3.483(3) no .
H15 C6 3.211(3) no .
H15 C8 3.225(3) no .
H15 C5 3.413(3) no .
H15 N2 3.593(3) no .
H15 F12 3.4742(19) no 1_455
H15 H11 3.3204(12) no .
H15 H10 2.5516(8) no .
H15 H23 3.4998(11) no 2_465
H18 C36 3.329(3) no 1_455
H18 C17 3.169(3) no 1_465
H18 F1 2.7145(16) no 1_465
H18 F10 2.7155(17) no 1_455
H18 F2 3.0227(19) no 1_465
H18 F3 3.0937(18) no 1_465
H18 F12 3.0425(17) no 1_455
H18 H3 3.5347(9) no 2_465
H18 H24 3.4810(13) no 2_465
H20 F1 3.5759(17) no 1_565
H20 F8 3.0833(15) no 2_676
H20 F5 3.5504(18) no .
H20 F4 2.5097(17) no 2_666
H20 F7 3.5928(17) no 2_676
H20 H5 3.2352(11) no 2_666
H21 C9 3.487(2) no 1_565
H21 C1 3.300(3) no 1_565
H21 C6 3.418(3) no 1_565
H21 C2 3.208(3) no 1_565
H21 C4 3.416(3) no 1_565
H21 C21 3.256(3) no 2_575
H21 C3 3.274(3) no 1_565
H21 C5 3.472(3) no 1_565
H21 H6 2.6654(7) no 1_565
H21 H22 2.9821(10) no 2_575
H22 C22 3.269(3) no 2_575
H22 C3 3.367(3) no 1_565
H22 N1 3.232(2) no 2_565
H22 F2 2.7538(18) no 2_565
H22 H6 3.3875(7) no 2_565
H22 H14 3.5648(8) no 2_575
H22 H3 3.2580(9) no 1_565
H22 H21 2.9821(10) no 2_575
H23 C2 3.310(3) no .
H23 C4 3.296(3) no .
H23 C3 3.083(3) no .
H23 F12 2.7241(16) no 2_565
H23 H1 3.5524(10) no 2_565
H23 H3 3.2409(10) no .
H23 H2 3.3710(11) no 2_565
H23 H15 3.4998(11) no 2_465
H24 C24 3.098(3) no 2_465
H24 C23 3.221(3) no 2_465
H24 C20 3.500(3) no 2_465
H24 C25 3.418(3) no 2_465
H24 C22 3.184(3) no 2_465
H24 C19 3.418(3) no 2_465
H24 C21 3.380(3) no 2_465
H24 H17 2.6663(7) no 2_465
H24 H18 3.4810(13) no 2_465
H24 H24 3.4579(10) no 2_455

loop_
_geom_torsion_atom_site_label_1
_geom_torsion_atom_site_label_2
_geom_torsion_atom_site_label_3
_geom_torsion_atom_site_label_4
_geom_torsion
_geom_torsion_publ_flag
C11 C10 C9 C7 1.8(3) no
C9 C10 C11 C12 -0.1(3) no
C9 C10 C11 C16 -179.57(17) no
C11 C10 N1 C14 0.7(3) no
N1 C10 C11 C12 177.76(17) no
N1 C10 C11 C16 -1.7(3) no
C9 C10 N1 C14 178.63(16) no
N1 C10 C9 C7 -176.21(16) no
C14 C15 C16 C11 0.8(3) no
C14 C15 C16 C18 179.34(17) no
C16 C15 C14 C17 173.49(17) no
C16 C15 C14 N1 -2.0(4) no
C29 C28 C35 C33 0.5(3) no
C29 C28 C35 C34 -179.58(16) no
C35 C28 C29 C27 -178.35(17) no
C35 C28 C29 N3 -0.8(3) no
C29 C28 C30 C31 -0.4(3) no
C30 C28 C29 C27 0.6(3) no
C30 C28 C29 N3 178.13(17) no
C35 C28 C30 C31 178.38(19) no
C30 C28 C35 C33 -178.30(19) no
C30 C28 C35 C34 1.6(4) no
C10 C11 C12 C13 -1.7(3) no
C10 C11 C16 C15 0.9(3) no
C10 C11 C16 C18 -177.65(17) no
C12 C11 C16 C15 -178.49(19) no
C12 C11 C16 C18 3.0(4) no
C16 C11 C12 C13 177.73(19) no
C32 C33 C35 C28 0.7(3) no
C32 C33 C35 C34 -179.24(17) no
C35 C33 C32 C36 175.69(17) no
C35 C33 C32 N3 -1.9(4) no
C33 C32 C36 F11 67.1(2) no
C33 C32 C36 F10 -50.4(3) no
C33 C32 C36 F12 -170.55(17) no
C33 C32 N3 C29 1.6(3) no
C36 C32 N3 C29 -175.98(15) no
N3 C32 C36 F11 -115.1(2) no
N3 C32 C36 F10 127.37(19) no
N3 C32 C36 F12 7.2(3) no
C11 C12 C13 C7 1.9(4) no
C27 C26 C31 C30 0.5(3) no
C31 C26 C27 C29 -0.3(3) no
C27 C26 N4 C24 9.8(3) no
C27 C26 N4 C25 -178.06(17) no
N4 C26 C27 C29 178.39(17) no
C31 C26 N4 C24 -171.52(17) no
C31 C26 N4 C25 0.6(3) no
N4 C26 C31 C30 -178.27(17) no
C28 C29 C27 C26 -0.2(3) no
C28 C29 N3 C32 -0.2(3) no
C27 C29 N3 C32 177.43(16) no
N3 C29 C27 C26 -177.85(16) no
C28 C35 C34 F8 -59.7(3) no
C28 C35 C34 F9 60.0(3) no
C28 C35 C34 F7 -179.37(18) no
C33 C35 C34 F8 120.3(3) no
C33 C35 C34 F9 -120.0(3) no
C33 C35 C34 F7 0.6(3) no
C26 C31 C30 C28 -0.1(4) no
F6 C18 C16 C15 -111.0(3) no
F6 C18 C16 C11 67.5(3) no
F5 C18 C16 C15 129.2(2) no
F5 C18 C16 C11 -52.2(3) no
F4 C18 C16 C15 9.4(3) no
F4 C18 C16 C11 -172.06(16) no
C10 C9 C7 C13 -1.6(3) no
C10 C9 C7 N2 179.63(18) no
C15 C14 C17 F1 36.7(3) no
C15 C14 C17 F2 158.69(19) no
C15 C14 C17 F3 -81.0(3) no
C15 C14 N1 C10 1.2(3) no
C17 C14 N1 C10 -174.35(15) no
N1 C14 C17 F1 -147.35(17) no
N1 C14 C17 F2 -25.4(3) no
N1 C14 C17 F3 94.9(2) no
C6 C1 C2 C3 1.9(4) no
C2 C1 C6 C5 -1.8(4) no
C2 C1 C6 N2 179.6(3) no
C9 C7 C13 C12 -0.2(3) no
C9 C7 N2 C6 1.1(3) no
C9 C7 N2 C8 177.37(18) no
C13 C7 N2 C6 -177.68(17) no
C13 C7 N2 C8 -1.4(3) no
N2 C7 C13 C12 178.61(18) no
C23 C24 C22 C21 0.2(4) no
C22 C24 C23 C19 0.0(4) no
C23 C24 N4 C26 63.7(3) no
C23 C24 N4 C25 -108.8(3) no
N4 C24 C23 C19 177.63(19) no
C22 C24 N4 C26 -118.7(3) no
C22 C24 N4 C25 68.8(3) no
N4 C24 C22 C21 -177.38(19) no
C24 C23 C19 C20 -0.0(4) no
C1 C6 C5 C4 0.2(4) no
C1 C6 N2 C7 -58.4(3) no
C1 C6 N2 C8 125.2(3) no
C5 C6 N2 C7 122.9(3) no
C5 C6 N2 C8 -53.5(3) no
N2 C6 C5 C4 178.9(2) no
C19 C20 C21 C22 0.5(4) no
C21 C20 C19 C23 -0.2(4) no
C24 C22 C21 C20 -0.5(4) no
C1 C2 C3 C4 -0.5(4) no
C3 C4 C5 C6 1.1(5) no
C5 C4 C3 C2 -1.0(5) no
